data_4321310
loop_
_publ_author_name
'Kjeld J. C. van Bommel'
'Willem Verboom'
'Ron Hulst'
'Huub Kooijman'
'Anthony L. Spek'
'David N. Reinhoudt'

_publ_contact_author_address
;   Bijvoet Center for Biomolecular Research
    Department of Crystal and Structural Chemistry
    Utrecht University
    Padualaan 8
    3584 CH Utrecht
    The Netherlands
;
_publ_contact_author_email spea@chem.uu.nl
_publ_contact_author_fax '+31 30 2533940'
_publ_contact_author_name 'Dr. A.L. Spek'
_publ_contact_author_phone '+31 30 2532538'
_publ_section_title
;
 Calix[4]arene Rhenium(V) Complexes as Potential Radiopharmaceuticals
;
_journal_name_full 'Inorganic Chemistry'
_journal_page_first 4099
_journal_page_last 4106
_journal_paper_doi 10.1021/ic000172x
_journal_volume 39
_journal_year 2000
_chemical_compound_source 'see text'
_chemical_formula_moiety 'C112 H120 N4 O15 Re2'
_chemical_formula_sum 'C112 H120 N4 O15 Re2'
_chemical_formula_weight 2134.55
_chemical_name_systematic
;
 ?
;
_space_group_IT_number 15
_symmetry_cell_setting monoclinic
_symmetry_space_group_name_Hall '-C 2yc'
_symmetry_space_group_name_H-M 'C 1 2/c 1'
_cell_angle_alpha 90
_cell_angle_beta 128.456(10)
_cell_angle_gamma 90
_cell_formula_units_Z 8
_cell_length_a 38.963(5)
_cell_length_b 23.140(6)
_cell_length_c 27.382(6)
_cell_measurement_reflns_used 1186
_cell_measurement_temperature 150
_cell_measurement_theta_max 20.0
_cell_measurement_theta_min 2.0
_cell_volume 19333(8)
_computing_cell_refinement 'SET4 (J.L. de Boer & A.J.M. Duisenberg, 1984)'
_computing_data_collection 'Locally modified CAD4-Version 5 Software'
_computing_data_reduction 'HELENA (Spek, 1997)'
_computing_molecular_graphics 'PLATON (Spek, 1990)'
_computing_publication_material 'PLATON (Spek, 1990)'
_computing_structure_refinement 'SHELXL-97 (Sheldrick, 1997)'
_computing_structure_solution 'SHELXS-86 (Sheldrick, 1986)'
_diffrn_ambient_temperature 150
_diffrn_detector_area_resol_mean 18.4
_diffrn_measurement_device_type 'Nonius KappaCCD'
_diffrn_measurement_method 'Area detector \f and \w scans'
_diffrn_radiation_monochromator graphite
_diffrn_radiation_source 'Rotating Anode'
_diffrn_radiation_type 'Mo K\a'
_diffrn_radiation_wavelength 0.71073
_diffrn_reflns_av_R_equivalents 0.0832
_diffrn_reflns_av_sigmaI/netI 0.0733
_diffrn_reflns_limit_h_max 44
_diffrn_reflns_limit_h_min -46
_diffrn_reflns_limit_k_max 23
_diffrn_reflns_limit_k_min -27
_diffrn_reflns_limit_l_max 32
_diffrn_reflns_limit_l_min -32
_diffrn_reflns_number 91292
_diffrn_reflns_reduction_process
;
 ?
;
_diffrn_reflns_theta_max 25.25
_diffrn_reflns_theta_min 1.15
_diffrn_standards_number 0
_exptl_absorpt_coefficient_mu 2.571
_exptl_absorpt_correction_T_max 0.808
_exptl_absorpt_correction_T_min 0.609
_exptl_absorpt_correction_type multi-scan
_exptl_absorpt_process_details 'PLATON, Spek, 1999'
_exptl_crystal_colour green
_exptl_crystal_density_diffrn 1.467
_exptl_crystal_density_method 'Not Measured'
_exptl_crystal_description needle
_exptl_crystal_F_000 8720
_exptl_crystal_size_max 0.27
_exptl_crystal_size_mid 0.07
_exptl_crystal_size_min 0.07
_refine_diff_density_max 1.733
_refine_diff_density_min -1.304
_refine_diff_density_rms 0.131
_refine_ls_abs_structure_details none
_refine_ls_abs_structure_Flack none
_refine_ls_extinction_method none
_refine_ls_goodness_of_fit_ref 1.025
_refine_ls_hydrogen_treatment 'H-atom refinement: see text '
_refine_ls_matrix_type full
_refine_ls_number_parameters 1197
_refine_ls_number_reflns 17479
_refine_ls_number_restraints 12
_refine_ls_restrained_S_all 1.026
_refine_ls_R_factor_all 0.0786
_refine_ls_R_factor_gt 0.0519
_refine_ls_shift/su_max 0.005
_refine_ls_shift/su_mean 0.000
_refine_ls_structure_factor_coef Fsqd
_refine_ls_weighting_details 'CALC W=1/[\S^2^(FO^2^)+(0.0490P)^2^+152.8737P] WHERE P=(FO^2^+2FC^2^)/3'
_refine_ls_weighting_scheme calc
_refine_ls_wR_factor_gt 0.1138
_refine_ls_wR_factor_ref 0.1268
_reflns_number_gt 13042
_reflns_number_total 17479
_reflns_threshold_expression I>2\s(I)
_cod_data_source_file ic000172x_2.cif
_cod_data_source_block 11
_cod_depositor_comments
;
The following automatic conversions were performed:

'_symmetry_cell_setting' value 'Monoclinic' changed to 'monoclinic'
according to the built-in table from CIF Core dictionary named
'cif_core.dic' version 2.4.1 from 2010-06-29.

Automatic conversion script
Id: cif_fix_values 1646 2011-03-28 12:23:43Z adriana 
;
_cod_original_sg_symbol_H-M 'C 2/c'
_cod_database_code 4321310

loop_
_symmetry_equiv_pos_as_xyz
x,y,z
-x,y,1/2-z
-x,-y,-z
x,-y,1/2+z
1/2+x,1/2+y,z
1/2-x,1/2+y,1/2-z
1/2-x,1/2-y,-z
1/2+x,1/2-y,1/2+z

loop_
_atom_site_aniso_label
_atom_site_aniso_U_11
_atom_site_aniso_U_22
_atom_site_aniso_U_33
_atom_site_aniso_U_23
_atom_site_aniso_U_13
_atom_site_aniso_U_12
Re1 0.0251(1) 0.0363(2) 0.0235(1) 0.0003(1) 0.0116(1) -0.0005(1)
Re2 0.0237(1) 0.0336(2) 0.0247(1) -0.0007(1) 0.0114(1) 0.0027(1)
O8 0.022(2) 0.039(3) 0.026(2) 0.0006(19) 0.0130(19) 0.0022(19)
O101 0.047(3) 0.048(3) 0.043(3) 0.007(2) 0.017(3) 0.005(3)
O102 0.033(3) 0.050(3) 0.051(3) -0.014(2) 0.022(2) -0.018(2)
O103 0.033(3) 0.039(3) 0.040(3) -0.008(2) 0.012(2) -0.007(2)
O104 0.048(3) 0.085(4) 0.029(3) -0.021(3) 0.016(2) -0.016(3)
O105 0.032(2) 0.050(3) 0.027(2) 0.004(2) 0.012(2) 0.006(2)
O106 0.057(3) 0.049(3) 0.045(3) 0.004(2) 0.028(3) 0.007(3)
O107 0.030(2) 0.049(3) 0.027(2) -0.007(2) 0.016(2) -0.009(2)
O201 0.040(3) 0.056(4) 0.042(3) -0.013(3) 0.017(2) -0.006(2)
O202 0.047(3) 0.045(3) 0.041(3) -0.006(2) 0.024(2) 0.007(2)
O203 0.057(3) 0.052(3) 0.043(3) 0.000(2) 0.030(3) -0.002(3)
O204 0.038(3) 0.047(3) 0.026(2) -0.005(2) 0.001(2) 0.005(2)
O205 0.057(3) 0.062(4) 0.050(3) -0.021(3) 0.035(3) -0.013(3)
O206 0.058(3) 0.054(4) 0.050(3) -0.011(3) 0.037(3) -0.004(3)
O207 0.030(2) 0.034(3) 0.030(2) 0.000(2) 0.013(2) 0.006(2)
N101 0.037(3) 0.042(4) 0.035(3) -0.006(3) 0.016(3) -0.002(3)
N102 0.036(3) 0.055(4) 0.033(3) -0.012(3) 0.014(3) -0.004(3)
N201 0.045(4) 0.046(4) 0.026(3) 0.006(3) 0.010(3) -0.001(3)
N202 0.051(4) 0.038(4) 0.032(3) -0.003(3) 0.021(3) -0.001(3)
C101 0.024(4) 0.047(5) 0.040(4) -0.007(3) 0.004(3) 0.007(3)
C102 0.051(5) 0.049(6) 0.061(5) 0.008(4) 0.017(4) -0.010(4)
C103 0.069(7) 0.035(5) 0.106(8) 0.003(5) 0.036(6) 0.004(5)
C104 0.064(7) 0.058(7) 0.115(9) -0.013(6) 0.044(7) 0.017(5)
C105 0.057(6) 0.078(8) 0.092(7) -0.013(6) 0.049(6) -0.008(5)
C106 0.039(4) 0.040(5) 0.058(5) -0.007(4) 0.019(4) -0.009(4)
C107 0.056(5) 0.052(6) 0.047(5) -0.006(4) 0.025(4) -0.003(4)
C108 0.035(4) 0.067(5) 0.028(3) -0.004(3) 0.016(3) -0.016(4)
C109 0.029(4) 0.043(4) 0.036(4) -0.001(3) 0.020(3) -0.005(3)
C110 0.034(4) 0.039(4) 0.039(4) -0.001(3) 0.022(3) -0.011(3)
C111 0.042(4) 0.045(5) 0.047(4) 0.006(3) 0.031(4) -0.005(3)
C112 0.032(4) 0.052(5) 0.041(4) 0.013(4) 0.019(3) -0.001(3)
C113 0.029(4) 0.054(5) 0.035(4) 0.004(3) 0.018(3) -0.010(3)
C114 0.037(4) 0.050(5) 0.041(4) -0.002(3) 0.029(3) -0.001(3)
C118 0.046(4) 0.036(4) 0.061(5) 0.008(4) 0.028(4) -0.001(3)
C119 0.042(4) 0.030(4) 0.052(4) -0.003(3) 0.024(4) 0.002(3)
C120 0.034(4) 0.029(4) 0.047(4) -0.011(3) 0.019(3) -0.003(3)
C121 0.039(4) 0.043(5) 0.044(4) -0.015(3) 0.025(4) -0.006(3)
C122 0.034(4) 0.048(5) 0.064(5) -0.013(4) 0.026(4) -0.003(4)
C123 0.026(4) 0.047(5) 0.049(5) -0.001(4) 0.008(3) 0.007(3)
C124 0.053(5) 0.028(4) 0.047(4) 0.004(3) 0.019(4) 0.008(3)
C125 0.058(6) 0.076(7) 0.063(6) -0.003(5) 0.015(5) 0.012(5)
C126 0.080(7) 0.126(11) 0.092(8) -0.001(7) 0.057(7) 0.007(7)
C127 0.083(7) 0.086(8) 0.090(7) -0.049(6) 0.050(6) -0.027(6)
C128 0.048(5) 0.064(6) 0.048(4) -0.017(4) 0.031(4) -0.012(4)
C129 0.042(4) 0.051(5) 0.038(4) -0.005(3) 0.028(4) -0.012(3)
C130 0.040(4) 0.072(6) 0.027(3) -0.011(4) 0.022(3) -0.019(4)
C131 0.048(4) 0.058(5) 0.030(3) 0.001(3) 0.026(3) -0.006(4)
C132 0.053(5) 0.041(4) 0.036(4) -0.001(3) 0.032(4) -0.014(3)
C133 0.045(4) 0.044(5) 0.030(3) -0.004(3) 0.025(3) -0.014(3)
C134 0.029(4) 0.060(5) 0.035(4) 0.002(3) 0.021(3) -0.007(3)
C135 0.098(9) 0.198(15) 0.050(6) -0.032(7) 0.046(6) -0.005(9)
C138 0.052(5) 0.056(5) 0.038(4) 0.016(4) 0.024(4) 0.004(4)
C139 0.033(4) 0.050(5) 0.027(3) 0.015(3) 0.009(3) 0.010(3)
C140 0.025(3) 0.049(5) 0.023(3) 0.005(3) 0.005(3) 0.008(3)
C141 0.021(3) 0.050(5) 0.031(3) 0.005(3) 0.007(3) 0.009(3)
C142 0.034(4) 0.061(6) 0.040(4) -0.002(4) 0.017(3) 0.007(4)
C143 0.045(5) 0.048(5) 0.043(4) 0.000(4) 0.019(4) 0.007(4)
C144 0.039(4) 0.044(5) 0.043(4) 0.011(4) 0.012(4) 0.004(4)
C145 0.038(4) 0.064(6) 0.030(4) -0.004(4) 0.007(3) 0.002(4)
C146 0.051(5) 0.065(6) 0.048(5) -0.006(4) 0.019(4) -0.003(4)
C147 0.092(8) 0.084(8) 0.055(6) -0.032(5) 0.017(5) -0.014(6)
C148 0.025(3) 0.052(5) 0.041(4) -0.008(3) 0.018(3) -0.001(3)
C149 0.051(5) 0.059(5) 0.038(4) -0.006(3) 0.031(4) -0.021(4)
C150 0.044(5) 0.064(6) 0.042(4) -0.022(4) 0.020(4) -0.006(4)
C151 0.045(5) 0.052(5) 0.028(4) -0.008(3) 0.011(3) 0.005(4)
C152 0.057(6) 0.076(7) 0.067(6) -0.012(5) 0.037(5) 0.003(5)
C153 0.048(6) 0.078(8) 0.063(6) -0.014(5) 0.013(5) 0.022(5)
C154 0.079(7) 0.053(6) 0.043(5) 0.001(4) 0.014(5) 0.021(5)
C155 0.079(6) 0.054(6) 0.048(5) -0.011(4) 0.034(5) -0.001(5)
C156 0.030(4) 0.046(5) 0.037(4) -0.014(3) 0.009(3) 0.005(3)
C201 0.032(4) 0.068(6) 0.029(4) -0.008(4) 0.012(3) -0.014(4)
C202 0.044(5) 0.059(6) 0.069(6) -0.027(5) 0.033(4) -0.014(4)
C203 0.066(6) 0.101(9) 0.072(6) -0.043(6) 0.053(6) -0.027(6)
C204 0.084(7) 0.100(8) 0.047(5) -0.021(5) 0.049(5) -0.037(6)
C205 0.068(6) 0.061(6) 0.034(4) -0.007(4) 0.014(4) -0.007(5)
C206 0.033(4) 0.077(6) 0.028(3) -0.019(4) 0.017(3) -0.008(4)
C207 0.056(5) 0.078(7) 0.032(4) -0.004(4) 0.020(4) -0.009(5)
C208 0.043(4) 0.050(5) 0.043(4) 0.006(4) 0.016(4) 0.026(4)
C209 0.050(4) 0.028(4) 0.048(4) 0.003(3) 0.033(4) 0.008(3)
C210 0.042(4) 0.037(4) 0.037(4) -0.002(3) 0.020(3) 0.009(3)
C211 0.042(4) 0.037(4) 0.039(4) 0.003(3) 0.025(3) 0.010(3)
C212 0.031(4) 0.029(4) 0.058(5) 0.002(3) 0.025(4) 0.011(3)
C213 0.044(4) 0.031(4) 0.039(4) 0.003(3) 0.025(3) 0.017(3)
C214 0.056(5) 0.036(4) 0.045(4) 0.006(3) 0.034(4) 0.005(4)
C215 0.054(5) 0.038(5) 0.041(4) -0.003(3) 0.025(4) 0.003(4)
C216 0.077(6) 0.058(6) 0.044(4) -0.008(4) 0.030(5) 0.006(5)
C217 0.070(6) 0.075(7) 0.051(5) -0.024(5) 0.029(5) 0.001(5)
C218 0.063(5) 0.050(5) 0.060(5) -0.003(4) 0.046(4) 0.010(4)
C219 0.062(5) 0.045(5) 0.039(4) -0.001(3) 0.038(4) 0.006(4)
C220 0.064(5) 0.042(5) 0.037(4) -0.002(3) 0.036(4) -0.005(4)
C221 0.062(5) 0.055(5) 0.027(4) 0.000(3) 0.024(4) -0.001(4)
C222 0.081(6) 0.039(5) 0.042(4) -0.007(4) 0.040(5) -0.007(4)
C223 0.063(5) 0.056(5) 0.035(4) -0.012(4) 0.034(4) -0.014(4)
C224 0.053(5) 0.060(6) 0.042(4) -0.008(4) 0.034(4) -0.003(4)
C225 0.073(6) 0.068(6) 0.051(5) -0.003(4) 0.034(5) -0.018(5)
C226 0.074(6) 0.041(5) 0.068(6) 0.009(4) 0.028(5) 0.010(5)
C227 0.072(6) 0.090(8) 0.048(5) -0.010(5) 0.015(5) -0.007(6)
C228 0.061(5) 0.039(5) 0.037(4) 0.004(3) 0.019(4) -0.002(4)
C229 0.040(4) 0.029(4) 0.038(4) 0.004(3) 0.013(3) 0.011(3)
C230 0.041(4) 0.032(4) 0.030(4) -0.005(3) 0.006(3) 0.010(3)
C231 0.026(4) 0.039(5) 0.041(4) -0.005(3) 0.005(3) 0.013(3)
C232 0.032(4) 0.057(5) 0.033(4) -0.003(3) 0.011(3) 0.016(4)
C233 0.032(4) 0.034(4) 0.032(4) 0.001(3) 0.000(3) 0.019(3)
C234 0.047(5) 0.039(5) 0.038(4) -0.002(3) 0.009(4) 0.005(4)
C235 0.031(4) 0.054(5) 0.033(4) 0.003(3) 0.001(3) 0.008(4)
C236 0.046(5) 0.062(6) 0.035(4) 0.000(4) 0.000(4) -0.004(4)
C237 0.067(6) 0.066(7) 0.045(5) 0.008(4) -0.010(5) -0.007(5)
C238 0.032(4) 0.077(6) 0.046(4) -0.014(4) 0.014(4) 0.002(4)
C239 0.031(4) 0.052(5) 0.048(4) -0.014(4) 0.020(4) -0.010(3)
C240 0.044(4) 0.058(5) 0.049(4) -0.023(4) 0.031(4) -0.021(4)
C241 0.047(4) 0.042(5) 0.064(5) -0.015(4) 0.038(4) -0.014(4)
C242 0.053(5) 0.066(6) 0.047(4) -0.008(4) 0.032(4) -0.014(4)
C243 0.050(5) 0.074(6) 0.049(5) -0.016(4) 0.034(4) -0.011(4)
C244 0.038(4) 0.067(6) 0.055(5) -0.023(4) 0.029(4) -0.011(4)
C245 0.174(15) 0.138(14) 0.090(10) 0.019(10) 0.078(11) 0.018(12)
C246 0.124(14) 0.18(2) 0.172(17) 0.078(16) 0.048(13) 0.037(13)
C247 0.068(7) 0.097(10) 0.110(10) -0.039(8) 0.000(7) -0.002(7)
C248 0.070(6) 0.043(5) 0.076(6) -0.013(4) 0.049(5) -0.007(4)
C249 0.039(4) 0.041(5) 0.041(4) -0.006(3) 0.007(3) 0.016(3)
C250 0.055(5) 0.052(5) 0.039(4) -0.011(4) 0.026(4) -0.009(4)
C251 0.037(4) 0.063(5) 0.027(3) -0.016(3) 0.016(3) -0.002(4)
C252 0.070(6) 0.047(5) 0.032(4) -0.007(3) 0.023(4) -0.002(4)
C253 0.075(6) 0.075(7) 0.055(5) -0.023(5) 0.047(5) -0.036(5)
C254 0.046(5) 0.102(9) 0.062(5) -0.024(5) 0.037(5) -0.018(5)
C255 0.059(5) 0.069(6) 0.056(5) -0.002(4) 0.038(5) 0.010(5)
C256 0.065(5) 0.043(5) 0.047(4) -0.017(4) 0.044(4) -0.018(4)

loop_
_atom_site_label
_atom_site_type_symbol
_atom_site_thermal_displace_type
_atom_site_fract_x
_atom_site_fract_y
_atom_site_fract_z
_atom_site_occupancy
_atom_site_U_iso_or_equiv
Re1 Re Uani 0.32579(1) 0.06716(1) 0.16610(1) 1.000 0.0307(1)
Re2 Re Uani 0.24674(1) -0.00840(1) 0.00742(1) 1.000 0.0298(1)
O8 O Uani 0.28571(12) 0.02852(19) 0.08762(18) 1.000 0.0303(14)
O101 O Uani 0.34566(17) -0.0141(2) 0.2034(2) 1.000 0.0534(17)
O102 O Uani 0.48724(15) 0.2530(2) 0.3553(2) 1.000 0.0475(17)
O103 O Uani 0.41220(14) 0.2575(2) 0.3640(2) 1.000 0.0446(17)
O104 O Uani 0.42162(16) 0.1438(3) 0.4577(2) 1.000 0.0594(19)
O105 O Uani 0.48115(14) 0.1316(2) 0.42167(19) 1.000 0.0406(14)
O106 O Uani 0.29612(17) 0.1406(2) 0.1135(2) 1.000 0.0528(17)
O107 O Uani 0.36169(14) 0.1042(2) 0.23328(19) 1.000 0.0365(14)
O201 O Uani 0.20057(16) 0.0022(2) 0.0201(2) 1.000 0.0517(19)
O202 O Uani 0.17468(15) -0.2082(2) -0.2041(2) 1.000 0.0466(17)
O203 O Uani 0.15930(17) -0.0807(2) -0.2560(2) 1.000 0.0514(17)
O204 O Uani 0.06699(15) -0.0201(2) -0.2930(2) 1.000 0.0498(16)
O205 O Uani 0.09463(17) -0.1415(2) -0.2148(2) 1.000 0.0552(19)
O206 O Uani 0.30044(17) -0.0120(2) 0.0100(2) 1.000 0.0517(19)
O207 O Uani 0.21164(13) -0.04043(19) -0.06372(19) 1.000 0.0352(14)
N101 N Uani 0.36964(19) 0.0673(3) 0.1464(3) 1.000 0.0423(19)
N102 N Uani 0.27893(19) 0.0622(3) 0.1809(3) 1.000 0.0464(19)
N201 N Uani 0.26507(19) -0.0882(3) 0.0531(2) 1.000 0.047(2)
N202 N Uani 0.2315(2) 0.0747(3) -0.0331(3) 1.000 0.044(2)
C101 C Uani 0.3726(2) -0.0495(3) 0.2032(3) 1.000 0.048(3)
C102 C Uani 0.3816(3) -0.1047(4) 0.2293(4) 1.000 0.066(3)
C103 C Uani 0.4095(3) -0.1412(4) 0.2321(5) 1.000 0.082(4)
C104 C Uani 0.4299(3) -0.1263(5) 0.2077(6) 1.000 0.087(4)
C105 C Uani 0.4232(3) -0.0725(5) 0.1822(5) 1.000 0.074(4)
C106 C Uani 0.3940(2) -0.0328(3) 0.1784(4) 1.000 0.053(3)
C107 C Uani 0.3913(3) 0.0227(4) 0.1525(4) 1.000 0.056(3)
C108 C Uani 0.3781(2) 0.1247(3) 0.1299(3) 1.000 0.046(2)
C109 C Uani 0.4727(2) 0.1665(3) 0.2964(3) 1.000 0.036(2)
C110 C Uani 0.4600(2) 0.2213(3) 0.3001(3) 1.000 0.038(2)
C111 C Uani 0.4194(2) 0.2453(3) 0.2505(3) 1.000 0.042(3)
C112 C Uani 0.3937(2) 0.2135(3) 0.1948(3) 1.000 0.044(3)
C113 C Uani 0.4072(2) 0.1609(3) 0.1891(3) 1.000 0.041(3)
C114 C Uani 0.4460(2) 0.1375(3) 0.2399(3) 1.000 0.039(3)
C118 C Uani 0.4009(2) 0.2998(3) 0.2567(4) 1.000 0.051(3)
C119 C Uani 0.3629(2) 0.2858(3) 0.2564(3) 1.000 0.045(2)
C120 C Uani 0.3696(2) 0.2630(3) 0.3090(3) 1.000 0.041(2)
C121 C Uani 0.3357(2) 0.2417(3) 0.3078(3) 1.000 0.043(3)
C122 C Uani 0.2932(2) 0.2492(3) 0.2522(4) 1.000 0.052(3)
C123 C Uani 0.2850(2) 0.2728(3) 0.2002(4) 1.000 0.051(3)
C124 C Uani 0.3195(3) 0.2902(3) 0.2015(4) 1.000 0.051(3)
C125 C Uani 0.4327(3) 0.3113(5) 0.3982(4) 1.000 0.081(4)
C126 C Uani 0.4258(4) 0.3191(6) 0.4416(5) 1.000 0.097(5)
C127 C Uani 0.4517(3) 0.3786(5) 0.4801(5) 1.000 0.089(4)
C128 C Uani 0.3447(3) 0.2078(4) 0.3611(4) 1.000 0.053(3)
C129 C Uani 0.3519(2) 0.1445(3) 0.3558(3) 1.000 0.042(3)
C130 C Uani 0.3908(2) 0.1150(4) 0.4023(3) 1.000 0.046(3)
C131 C Uani 0.3994(2) 0.0599(3) 0.3931(3) 1.000 0.044(2)
C132 C Uani 0.3661(2) 0.0300(3) 0.3381(3) 1.000 0.040(3)
C133 C Uani 0.3262(2) 0.0568(3) 0.2938(3) 1.000 0.039(2)
C134 C Uani 0.3204(2) 0.1134(3) 0.3021(3) 1.000 0.041(3)
C135 C Uani 0.4236(4) 0.1247(6) 0.5086(5) 1.000 0.115(6)
C136 C Uiso 0.4355(8) 0.1618(12) 0.5588(11) 0.504(15) 0.145(13)
C137 C Uiso 0.4023(8) 0.1612(12) 0.5671(11) 0.504(15) 0.115(10)
C138 C Uani 0.4445(2) 0.0322(4) 0.4357(3) 1.000 0.051(3)
C139 C Uani 0.4661(2) 0.0296(3) 0.4052(3) 1.000 0.043(2)
C140 C Uani 0.4829(2) 0.0798(3) 0.3978(3) 1.000 0.039(2)
C141 C Uani 0.4997(2) 0.0798(3) 0.3655(3) 1.000 0.040(2)
C142 C Uani 0.5002(2) 0.0272(4) 0.3412(3) 1.000 0.049(3)
C143 C Uani 0.4844(2) -0.0225(4) 0.3479(3) 1.000 0.051(3)
C144 C Uani 0.4676(2) -0.0213(4) 0.3792(3) 1.000 0.051(3)
C145 C Uani 0.5192(2) 0.1400(4) 0.4856(3) 1.000 0.054(3)
C146 C Uani 0.5172(3) 0.1987(4) 0.5066(4) 1.000 0.063(3)
C147 C Uani 0.5548(3) 0.2058(5) 0.5769(4) 1.000 0.096(4)
C148 C Uani 0.5126(2) 0.1361(3) 0.3527(3) 1.000 0.041(2)
C149 C Uani 0.2900(2) 0.0255(4) 0.2339(3) 1.000 0.047(3)
C150 C Uani 0.2428(3) 0.0915(4) 0.1491(3) 1.000 0.055(3)
C151 C Uani 0.2301(2) 0.1362(4) 0.1036(3) 1.000 0.050(3)
C152 C Uani 0.1886(3) 0.1602(4) 0.0742(4) 1.000 0.068(4)
C153 C Uani 0.1732(3) 0.2045(5) 0.0320(4) 1.000 0.078(4)
C154 C Uani 0.1982(4) 0.2266(4) 0.0181(4) 1.000 0.075(3)
C155 C Uani 0.2392(3) 0.2049(4) 0.0467(4) 1.000 0.064(3)
C156 C Uani 0.2561(2) 0.1592(3) 0.0890(3) 1.000 0.046(3)
C201 C Uani 0.1961(2) -0.0284(4) 0.0572(3) 1.000 0.048(3)
C202 C Uani 0.1656(3) -0.0117(4) 0.0643(4) 1.000 0.059(3)
C203 C Uani 0.1596(3) -0.0408(5) 0.1012(5) 1.000 0.073(4)
C204 C Uani 0.1836(3) -0.0890(5) 0.1337(4) 1.000 0.071(4)
C205 C Uani 0.2137(3) -0.1086(4) 0.1269(4) 1.000 0.066(3)
C206 C Uani 0.2212(2) -0.0779(4) 0.0889(3) 1.000 0.047(3)
C207 C Uani 0.2516(3) -0.1050(4) 0.0838(3) 1.000 0.060(3)
C208 C Uani 0.2920(2) -0.1281(3) 0.0457(3) 1.000 0.053(3)
C209 C Uani 0.1952(2) -0.1999(3) -0.1014(3) 1.000 0.040(2)
C210 C Uani 0.2031(2) -0.1871(3) -0.1427(3) 1.000 0.042(2)
C211 C Uani 0.2386(2) -0.1533(3) -0.1261(3) 1.000 0.039(2)
C212 C Uani 0.2680(2) -0.1356(3) -0.0638(3) 1.000 0.041(3)
C213 C Uani 0.2626(2) -0.1509(3) -0.0204(3) 1.000 0.039(2)
C214 C Uani 0.2262(2) -0.1826(3) -0.0397(3) 1.000 0.044(3)
C215 C Uani 0.1914(3) -0.2605(3) -0.2108(3) 1.000 0.047(3)
C216 C Uani 0.1659(3) -0.2740(4) -0.2787(4) 1.000 0.065(3)
C217 C Uani 0.1835(3) -0.3275(4) -0.2895(4) 1.000 0.071(3)
C218 C Uani 0.2443(3) -0.1316(3) -0.1730(4) 1.000 0.052(3)
C219 C Uani 0.2374(3) -0.0671(3) -0.1850(3) 1.000 0.044(3)
C220 C Uani 0.1950(3) -0.0443(3) -0.2255(3) 1.000 0.045(3)
C221 C Uani 0.1879(3) 0.0152(4) -0.2353(3) 1.000 0.050(3)
C222 C Uani 0.2242(3) 0.0511(3) -0.2055(3) 1.000 0.053(3)
C223 C Uani 0.2662(3) 0.0293(4) -0.1660(3) 1.000 0.049(3)
C224 C Uani 0.2727(3) -0.0290(4) -0.1544(3) 1.000 0.049(3)
C225 C Uani 0.1459(3) -0.0969(4) -0.3170(4) 1.000 0.067(3)
C226 C Uani 0.1043(3) -0.1272(4) -0.3507(4) 1.000 0.072(3)
C227 C Uani 0.0885(3) -0.1436(5) -0.4174(4) 1.000 0.085(4)
C228 C Uani 0.1422(3) 0.0393(3) -0.2693(3) 1.000 0.053(3)
C229 C Uani 0.1314(2) 0.0389(3) -0.2250(3) 1.000 0.043(2)
C230 C Uani 0.0972(2) 0.0065(3) -0.2346(3) 1.000 0.045(2)
C231 C Uani 0.0925(2) -0.0013(3) -0.1880(3) 1.000 0.046(3)
C232 C Uani 0.1217(2) 0.0290(3) -0.1318(3) 1.000 0.047(3)
C233 C Uani 0.1537(2) 0.0649(3) -0.1228(3) 1.000 0.046(2)
C234 C Uani 0.1587(3) 0.0678(3) -0.1684(3) 1.000 0.053(3)
C235 C Uani 0.0324(2) 0.0190(4) -0.3360(3) 1.000 0.052(3)
C236 C Uani 0.0044(3) -0.0086(4) -0.3997(3) 1.000 0.065(3)
C237 C Uani -0.0333(3) 0.0302(4) -0.4481(4) 1.000 0.090(3)
C238 C Uani 0.0605(2) -0.0442(4) -0.1946(4) 1.000 0.059(3)
C239 C Uani 0.0840(2) -0.0934(3) -0.1475(3) 1.000 0.047(3)
C240 C Uani 0.1013(2) -0.1401(4) -0.1589(4) 1.000 0.049(3)
C241 C Uani 0.1275(2) -0.1823(3) -0.1134(4) 1.000 0.049(3)
C242 C Uani 0.1337(3) -0.1792(4) -0.0578(4) 1.000 0.055(3)
C243 C Uani 0.1156(3) -0.1339(4) -0.0467(4) 1.000 0.055(3)
C244 C Uani 0.0915(2) -0.0919(4) -0.0908(4) 1.000 0.053(3)
C245 C Uani 0.0638(6) -0.1875(7) -0.2574(6) 1.000 0.137(8)
C246 C Uani 0.0287(6) -0.1671(8) -0.3022(9) 1.000 0.188(10)
C247 C Uani -0.0041(4) -0.2194(6) -0.3513(6) 1.000 0.129(5)
C248 C Uani 0.1524(3) -0.2262(4) -0.1218(4) 1.000 0.061(3)
C249 C Uani 0.1859(2) 0.0969(3) -0.0619(3) 1.000 0.052(3)
C250 C Uani 0.2570(3) 0.1035(4) -0.0389(3) 1.000 0.051(3)
C251 C Uani 0.2973(2) 0.0852(4) -0.0247(3) 1.000 0.045(2)
C252 C Uani 0.3176(3) 0.1264(4) -0.0371(3) 1.000 0.056(3)
C253 C Uani 0.3562(3) 0.1141(5) -0.0272(4) 1.000 0.064(3)
C254 C Uani 0.3746(3) 0.0605(5) -0.0057(4) 1.000 0.068(4)
C255 C Uani 0.3555(3) 0.0199(4) 0.0060(4) 1.000 0.060(3)
C256 C Uani 0.3173(3) 0.0305(3) -0.0021(3) 1.000 0.045(3)
C415 C Uiso 0.5112(5) 0.2990(8) 0.3532(9) 0.620(14) 0.0730
C416 C Uiso 0.5493(6) 0.2825(7) 0.3596(10) 0.620(14) 0.1080
C417 C Uiso 0.5742(6) 0.3346(8) 0.3683(10) 0.620(14) 0.0940
C337 C Uiso 0.3948(8) 0.2001(10) 0.5309(13) 0.496(15) 0.1150
C115 C Uiso 0.5249(9) 0.2775(11) 0.3622(13) 0.380(14) 0.073(8)
C116 C Uiso 0.5158(7) 0.3284(12) 0.3259(14) 0.380(14) 0.108(12)
C117 C Uiso 0.5564(10) 0.3519(12) 0.3421(15) 0.380(14) 0.094(10)
C336 C Uiso 0.3855(6) 0.1470(10) 0.4993(14) 0.496(15) 0.1450
H103 H Uiso 0.44870 -0.15310 0.20830 1.000 0.1040
H104 H Uiso 0.43840 -0.06170 0.16670 1.000 0.0890
H102 H Uiso 0.41520 -0.17790 0.25140 1.000 0.0980
H109 H Uiso 0.45470 0.10050 0.23610 1.000 0.0470
H117 H Uiso 0.42410 0.31970 0.29610 1.000 0.0610
H118 H Uiso 0.39090 0.32630 0.22170 1.000 0.0610
H105 H Uiso 0.40790 0.02670 0.13800 1.000 0.0670
H106 H Uiso 0.35000 0.14500 0.09920 1.000 0.0550
H107 H Uiso 0.39280 0.11870 0.11100 1.000 0.0550
H108 H Uiso 0.36620 0.22860 0.16020 1.000 0.0520
H101 H Uiso 0.36730 -0.11690 0.24570 1.000 0.0790
H124 H Uiso 0.43730 0.28580 0.47040 1.000 0.1160
H125 H Uiso 0.39410 0.32290 0.42040 1.000 0.1160
H126 H Uiso 0.48340 0.37290 0.50400 1.000 0.1340
H127 H Uiso 0.44540 0.38770 0.50870 1.000 0.1340
H128 H Uiso 0.44200 0.41050 0.45060 1.000 0.1340
H129 H Uiso 0.31960 0.21170 0.36170 1.000 0.0630
H130 H Uiso 0.37110 0.22350 0.40080 1.000 0.0630
H131 H Uiso 0.37110 -0.00840 0.33150 1.000 0.0490
H132 H Uiso 0.29380 0.13210 0.26990 1.000 0.0480
H133 H Uiso 0.44430 0.09180 0.52760 0.504(15) 0.1390
H119 H Uiso 0.26910 0.23740 0.25050 1.000 0.0620
H120 H Uiso 0.25570 0.27720 0.16320 1.000 0.0610
H121 H Uiso 0.31380 0.30530 0.16480 1.000 0.0610
H122 H Uiso 0.46450 0.30990 0.41970 1.000 0.0980
H123 H Uiso 0.42010 0.34420 0.36880 1.000 0.0980
H139 H Uiso 0.39900 0.12180 0.57680 0.504(15) 0.1730
H140 H Uiso 0.46330 0.05480 0.47490 1.000 0.0620
H141 H Uiso 0.44170 -0.00740 0.44660 1.000 0.0620
H142 H Uiso 0.51180 0.02580 0.31920 1.000 0.0580
H143 H Uiso 0.48520 -0.05780 0.33080 1.000 0.0610
H144 H Uiso 0.45670 -0.05610 0.38350 1.000 0.0620
H145 H Uiso 0.54610 0.13650 0.48940 1.000 0.0640
H146 H Uiso 0.52010 0.11010 0.51220 1.000 0.0640
H147 H Uiso 0.48870 0.20380 0.49810 1.000 0.0750
H148 H Uiso 0.51970 0.22860 0.48300 1.000 0.0750
H149 H Uiso 0.55320 0.17490 0.59990 1.000 0.1440
H150 H Uiso 0.55230 0.24340 0.59090 1.000 0.1440
H151 H Uiso 0.58300 0.20360 0.58480 1.000 0.1440
H152 H Uiso 0.53390 0.12830 0.34500 1.000 0.0500
H153 H Uiso 0.52700 0.16160 0.38970 1.000 0.0500
H154 H Uiso 0.30020 -0.01300 0.23220 1.000 0.0560
H155 H Uiso 0.26390 0.02040 0.23180 1.000 0.0560
H156 H Uiso 0.22250 0.08270 0.15630 1.000 0.0660
H157 H Uiso 0.17050 0.14550 0.08370 1.000 0.0820
H158 H Uiso 0.14470 0.21980 0.01250 1.000 0.0930
H159 H Uiso 0.18740 0.25700 -0.01150 1.000 0.0890
H160 H Uiso 0.25690 0.22160 0.03760 1.000 0.0770
H201 H Uiso 0.14810 0.02140 0.04240 1.000 0.0710
H202 H Uiso 0.13820 -0.02740 0.10480 1.000 0.0870
H203 H Uiso 0.17950 -0.10830 0.16030 1.000 0.0860
H204 H Uiso 0.22970 -0.14300 0.14760 1.000 0.0790
H134 H Uiso 0.39440 0.10870 0.49070 0.504(15) 0.1390
H135 H Uiso 0.43930 0.20180 0.54990 0.504(15) 0.1740
H136 H Uiso 0.46390 0.14900 0.59780 0.504(15) 0.1740
H137 H Uiso 0.37440 0.17420 0.52870 0.504(15) 0.1730
H138 H Uiso 0.41110 0.18700 0.60150 0.504(15) 0.1730
H210 H Uiso 0.18860 -0.29270 -0.18970 1.000 0.0570
H211 H Uiso 0.22280 -0.25560 -0.19110 1.000 0.0570
H212 H Uiso 0.16720 -0.24040 -0.29990 1.000 0.0780
H213 H Uiso 0.13480 -0.28040 -0.29750 1.000 0.0780
H214 H Uiso 0.21240 -0.31900 -0.27770 1.000 0.1070
H215 H Uiso 0.16330 -0.33830 -0.33370 1.000 0.1070
H216 H Uiso 0.18590 -0.35960 -0.26420 1.000 0.1070
H217 H Uiso 0.27420 -0.14140 -0.15780 1.000 0.0630
H218 H Uiso 0.22320 -0.15210 -0.21300 1.000 0.0630
H219 H Uiso 0.22010 0.09160 -0.21260 1.000 0.0620
H220 H Uiso 0.29060 0.05460 -0.14670 1.000 0.0590
H221 H Uiso 0.30170 -0.04360 -0.12520 1.000 0.0580
H222 H Uiso 0.14270 -0.06190 -0.34040 1.000 0.0800
H223 H Uiso 0.16830 -0.12220 -0.31220 1.000 0.0800
H224 H Uiso 0.08220 -0.10220 -0.35420 1.000 0.0870
H225 H Uiso 0.10780 -0.16260 -0.32770 1.000 0.0870
H226 H Uiso 0.09100 -0.10990 -0.43660 1.000 0.1280
H227 H Uiso 0.05790 -0.15620 -0.44330 1.000 0.1280
H228 H Uiso 0.10670 -0.17500 -0.41400 1.000 0.1280
H229 H Uiso 0.14080 0.07920 -0.28340 1.000 0.0640
H230 H Uiso 0.12080 0.01530 -0.30630 1.000 0.0640
H231 H Uiso 0.11950 0.02480 -0.09930 1.000 0.0560
H232 H Uiso 0.18190 0.09070 -0.16080 1.000 0.0640
H233 H Uiso 0.04480 0.05580 -0.33730 1.000 0.0630
H234 H Uiso 0.01440 0.02750 -0.32270 1.000 0.0630
H235 H Uiso -0.00740 -0.04570 -0.39770 1.000 0.0780
H236 H Uiso 0.02280 -0.01710 -0.41240 1.000 0.0780
H237 H Uiso -0.05000 0.04160 -0.43380 1.000 0.1350
H238 H Uiso -0.05260 0.00920 -0.48770 1.000 0.1350
H239 H Uiso -0.02180 0.06470 -0.45420 1.000 0.1350
H240 H Uiso 0.04200 -0.06030 -0.23730 1.000 0.0700
H241 H Uiso 0.04110 -0.02390 -0.18830 1.000 0.0700
H242 H Uiso 0.15040 -0.20810 -0.02700 1.000 0.0650
H243 H Uiso 0.12010 -0.13220 -0.00850 1.000 0.0670
H244 H Uiso 0.07970 -0.06120 -0.08250 1.000 0.0640
H245 H Uiso 0.07700 -0.21020 -0.27260 1.000 0.1640
H246 H Uiso 0.05850 -0.21400 -0.23430 1.000 0.1640
H247 H Uiso 0.03400 -0.13880 -0.32400 1.000 0.2260
H248 H Uiso 0.01440 -0.14650 -0.28740 1.000 0.2260
H249 H Uiso -0.00110 -0.22300 -0.38420 1.000 0.1940
H250 H Uiso -0.03450 -0.21000 -0.37000 1.000 0.1940
H251 H Uiso 0.00410 -0.25600 -0.32850 1.000 0.1940
H252 H Uiso 0.13440 -0.23780 -0.16620 1.000 0.0720
H253 H Uiso 0.15840 -0.26110 -0.09670 1.000 0.0720
H254 H Uiso 0.18430 0.13900 -0.06980 1.000 0.0620
H255 H Uiso 0.17890 0.09010 -0.03340 1.000 0.0620
H256 H Uiso 0.24790 0.14170 -0.05460 1.000 0.0610
H257 H Uiso 0.30450 0.16340 -0.05270 1.000 0.0660
H258 H Uiso 0.36980 0.14250 -0.03510 1.000 0.0770
H259 H Uiso 0.40110 0.05160 0.00110 1.000 0.0810
H260 H Uiso 0.36880 -0.01710 0.02030 1.000 0.0720
H410 H Uiso 0.52040 0.32680 0.38680 0.620(14) 0.0870
H411 H Uiso 0.49100 0.31960 0.31300 0.620(14) 0.0870
H412 H Uiso 0.54040 0.26140 0.32190 0.620(14) 0.1290
H413 H Uiso 0.56790 0.25650 0.39600 0.620(14) 0.1290
H414 H Uiso 0.55930 0.35460 0.32830 0.620(14) 0.1420
H415 H Uiso 0.60380 0.32350 0.38410 0.620(14) 0.1420
H416 H Uiso 0.57620 0.36040 0.39830 0.620(14) 0.1420
H205 H Uiso 0.26380 -0.14030 0.10600 1.000 0.0720
H206 H Uiso 0.30340 -0.16050 0.07570 1.000 0.0620
H207 H Uiso 0.31710 -0.10700 0.05360 1.000 0.0620
H208 H Uiso 0.29230 -0.11230 -0.05110 1.000 0.0500
H209 H Uiso 0.22220 -0.19280 -0.01000 1.000 0.0530
H110 H Uiso 0.54810 0.28680 0.40670 0.380(14) 0.0870
H111 H Uiso 0.53670 0.24750 0.35050 0.380(14) 0.0870
H112 H Uiso 0.50140 0.35770 0.33410 0.380(14) 0.1290
H113 H Uiso 0.49560 0.31870 0.28100 0.380(14) 0.1290
H114 H Uiso 0.54960 0.37720 0.30840 0.380(14) 0.1420
H115 H Uiso 0.57530 0.32020 0.34790 0.380(14) 0.1420
H116 H Uiso 0.57140 0.37430 0.38080 0.380(14) 0.1420
H333 H Uiso 0.45060 0.13920 0.54840 0.496(15) 0.1390
H334 H Uiso 0.42380 0.08190 0.51010 0.496(15) 0.1390
H335 H Uiso 0.36170 0.15280 0.45410 0.496(15) 0.1740
H336 H Uiso 0.37520 0.11870 0.51470 0.496(15) 0.1740
H337 H Uiso 0.41430 0.22310 0.52740 0.496(15) 0.1730
H338 H Uiso 0.40920 0.19260 0.57490 0.496(15) 0.1730
H339 H Uiso 0.36750 0.22130 0.51220 0.496(15) 0.1730

loop_
_atom_type_symbol
_atom_type_description
_atom_type_scat_dispersion_real
_atom_type_scat_dispersion_imag
_atom_type_scat_source
Re Re -1.0185 7.2310 'International Tables Vol C Tables 4.2.6.8 and 6.1.1.4'
O O 0.0106 0.0060 'International Tables Vol C Tables 4.2.6.8 and 6.1.1.4'
N N 0.0061 0.0033 'International Tables Vol C Tables 4.2.6.8 and 6.1.1.4'
H H 0.0000 0.0000 'International Tables Vol C Tables 4.2.6.8 and 6.1.1.4'
C C 0.0033 0.0016 'International Tables Vol C Tables 4.2.6.8 and 6.1.1.4'

loop_
_geom_angle_atom_site_label_1
_geom_angle_atom_site_label_2
_geom_angle_atom_site_label_3
_geom_angle
_geom_angle_site_symmetry_1
_geom_angle_site_symmetry_2
_geom_angle_site_symmetry_3
_geom_angle_publ_flag
O8 Re1 O101 85.56(18) . . . yes
O8 Re1 O106 83.64(18) . . . yes
O8 Re1 O107 176.7(2) . . . yes
O8 Re1 N101 86.5(2) . . . yes
O8 Re1 N102 89.5(2) . . . yes
O101 Re1 O106 168.99(19) . . . yes
O101 Re1 O107 97.0(2) . . . yes
O101 Re1 N101 90.8(3) . . . yes
O101 Re1 N102 87.6(3) . . . yes
O106 Re1 O107 93.9(2) . . . yes
O106 Re1 N101 90.7(3) . . . yes
O106 Re1 N102 90.2(3) . . . yes
O107 Re1 N101 91.4(3) . . . yes
O107 Re1 N102 92.7(3) . . . yes
N101 Re1 N102 175.7(3) . . . yes
O8 Re2 O201 84.6(2) . . . yes
O8 Re2 O206 85.1(2) . . . yes
O8 Re2 O207 179.1(2) . . . yes
O8 Re2 N201 88.62(19) . . . yes
O8 Re2 N202 87.7(2) . . . yes
O201 Re2 O206 169.73(18) . . . yes
O201 Re2 O207 94.6(2) . . . yes
O201 Re2 N201 90.8(3) . . . yes
O201 Re2 N202 89.4(3) . . . yes
O206 Re2 O207 95.6(2) . . . yes
O206 Re2 N201 89.0(3) . . . yes
O206 Re2 N202 90.1(3) . . . yes
O207 Re2 N201 91.9(2) . . . yes
O207 Re2 N202 91.8(2) . . . yes
N201 Re2 N202 176.3(2) . . . yes
Re1 O8 Re2 177.3(3) . . . yes
Re1 O101 C101 128.0(5) . . . yes
C110 O102 C415 114.8(9) . . . yes
C110 O102 C115 111.5(12) . . . yes
C120 O103 C125 115.2(6) . . . yes
C130 O104 C135 114.0(8) . . . yes
C140 O105 C145 112.0(6) . . . yes
Re1 O106 C156 126.4(5) . . . yes
Re2 O201 C201 127.5(5) . . . yes
C210 O202 C215 111.2(5) . . . yes
C220 O203 C225 111.1(8) . . . yes
C230 O204 C235 110.6(5) . . . yes
C240 O205 C245 113.0(10) . . . yes
Re2 O206 C256 127.7(6) . . . yes
Re1 N101 C107 123.1(7) . . . yes
Re1 N101 C108 116.5(6) . . . yes
C107 N101 C108 120.2(9) . . . yes
Re1 N102 C149 117.2(6) . . . yes
Re1 N102 C150 123.5(7) . . . yes
C149 N102 C150 119.2(9) . . . yes
Re2 N201 C207 121.8(7) . . . yes
Re2 N201 C208 118.0(5) . . . yes
C207 N201 C208 120.1(7) . . . yes
Re2 N202 C249 115.9(5) . . . yes
Re2 N202 C250 123.4(7) . . . yes
C249 N202 C250 120.4(7) . . . yes
O101 C101 C102 120.5(9) . . . yes
O101 C101 C106 122.2(6) . . . yes
C102 C101 C106 117.3(9) . . . no
C101 C102 C103 122.8(11) . . . no
C102 C103 C104 120.8(10) . . . no
C103 C104 C105 119.7(12) . . . no
C104 C105 C106 121.1(12) . . . no
C101 C106 C105 118.3(8) . . . no
C101 C106 C107 126.5(9) . . . no
C105 C106 C107 115.1(10) . . . no
N101 C107 C106 128.7(11) . . . yes
N101 C108 C113 108.8(6) . . . yes
C110 C109 C114 118.0(7) . . . no
C110 C109 C148 122.4(6) . . . no
C114 C109 C148 119.5(6) . . . no
O102 C110 C109 119.5(6) . . . yes
O102 C110 C111 118.6(6) . . . yes
C109 C110 C111 121.8(6) . . . no
C110 C111 C112 117.1(7) . . . no
C110 C111 C118 123.2(6) . . . no
C112 C111 C118 119.4(7) . . . no
C111 C112 C113 121.6(7) . . . no
C108 C113 C112 121.6(7) . . . no
C108 C113 C114 118.7(6) . . . no
C112 C113 C114 119.4(6) . . . no
C109 C114 C113 121.8(7) . . . no
O102 C115 C116 115(3) . . . yes
C115 C116 C117 110(3) . . . no
C111 C118 C119 110.7(6) . . . no
C118 C119 C120 121.4(7) . . . no
C120 C119 C124 117.4(9) . . . no
C118 C119 C124 121.0(8) . . . no
O103 C120 C121 118.0(6) . . . yes
O103 C120 C119 118.9(8) . . . yes
C119 C120 C121 122.9(7) . . . no
C120 C121 C128 121.4(8) . . . no
C120 C121 C122 116.5(7) . . . no
C122 C121 C128 121.9(9) . . . no
C121 C122 C123 122.4(9) . . . no
C122 C123 C124 119.8(9) . . . no
C119 C124 C123 120.7(8) . . . no
O103 C125 C126 109.9(11) . . . yes
C125 C126 C127 106.9(12) . . . no
C121 C128 C129 111.0(8) . . . no
C128 C129 C130 122.8(7) . . . no
C130 C129 C134 116.7(7) . . . no
C128 C129 C134 120.4(7) . . . no
O104 C130 C131 120.0(7) . . . yes
O104 C130 C129 118.0(8) . . . yes
C129 C130 C131 122.0(7) . . . no
C130 C131 C138 123.1(7) . . . no
C130 C131 C132 118.7(7) . . . no
C132 C131 C138 117.9(7) . . . no
C131 C132 C133 119.9(7) . . . no
C134 C133 C149 119.6(7) . . . no
C132 C133 C134 119.5(6) . . . no
C132 C133 C149 120.8(7) . . . no
C129 C134 C133 122.7(7) . . . no
O104 C135 C336 107.2(14) . . . yes
O104 C135 C136 123.0(16) . . . yes
C135 C136 C137 111(2) . . . no
C131 C138 C139 111.6(6) . . . no
C138 C139 C140 121.0(7) . . . no
C140 C139 C144 116.9(8) . . . no
C138 C139 C144 122.0(7) . . . no
O105 C140 C141 118.7(7) . . . yes
O105 C140 C139 118.8(7) . . . yes
C139 C140 C141 122.5(7) . . . no
C140 C141 C148 120.2(7) . . . no
C140 C141 C142 117.1(7) . . . no
C142 C141 C148 122.4(8) . . . no
C141 C142 C143 121.9(8) . . . no
C142 C143 C144 119.9(8) . . . no
C139 C144 C143 121.7(8) . . . no
O105 C145 C146 109.2(7) . . . yes
C145 C146 C147 109.9(8) . . . no
C109 C148 C141 110.8(7) . . . no
N102 C149 C133 106.8(7) . . . yes
N102 C150 C151 126.8(11) . . . yes
C150 C151 C156 126.4(8) . . . no
C152 C151 C156 117.8(8) . . . no
C150 C151 C152 115.7(9) . . . no
C151 C152 C153 121.7(11) . . . no
C152 C153 C154 120.5(12) . . . no
C153 C154 C155 119.5(9) . . . no
C154 C155 C156 122.4(11) . . . no
C151 C156 C155 118.2(9) . . . no
O106 C156 C151 124.1(6) . . . yes
O106 C156 C155 117.7(9) . . . yes
O201 C201 C206 122.2(8) . . . yes
O201 C201 C202 119.5(8) . . . yes
C202 C201 C206 118.3(8) . . . no
C201 C202 C203 122.2(10) . . . no
C101 C102 H101 118.60 . . . no
C103 C102 H101 118.60 . . . no
C202 C203 C204 121.8(13) . . . no
C102 C103 H102 119.69 . . . no
C104 C103 H102 119.51 . . . no
C105 C104 H103 120.07 . . . no
C203 C204 C205 118.4(11) . . . no
C103 C104 H103 120.25 . . . no
C104 C105 H104 119.43 . . . no
C106 C105 H104 119.44 . . . no
C204 C205 C206 120.8(9) . . . no
C201 C206 C207 127.0(8) . . . no
C205 C206 C207 114.3(8) . . . no
C201 C206 C205 118.4(9) . . . no
C106 C107 H105 115.63 . . . no
N201 C207 C206 129.0(8) . . . yes
N101 C107 H105 115.64 . . . no
N201 C208 C213 107.6(6) . . . yes
H106 C108 H107 108.40 . . . no
N101 C108 H106 109.92 . . . no
N101 C108 H107 109.79 . . . no
C113 C108 H107 110.02 . . . no
C113 C108 H106 109.88 . . . no
C210 C209 C248 122.7(7) . . . no
C210 C209 C214 117.8(8) . . . no
C214 C209 C248 119.2(8) . . . no
O202 C210 C211 117.9(7) . . . yes
O202 C210 C209 119.7(7) . . . yes
C209 C210 C211 122.4(6) . . . no
C210 C211 C218 123.1(6) . . . no
C210 C211 C212 117.1(7) . . . no
C212 C211 C218 119.6(8) . . . no
C211 C212 C213 121.9(8) . . . no
C111 C112 H108 119.34 . . . no
C113 C112 H108 119.10 . . . no
C208 C213 C212 122.3(7) . . . no
C212 C213 C214 118.7(6) . . . no
C208 C213 C214 118.5(7) . . . no
C113 C114 H109 119.07 . . . no
C109 C114 H109 119.14 . . . no
C209 C214 C213 121.9(7) . . . no
C116 C115 H111 108.40 . . . no
O202 C215 C216 109.3(7) . . . yes
O102 C115 H111 108.37 . . . no
C116 C115 H110 108.50 . . . no
H110 C115 H111 107.39 . . . no
O102 C115 H110 108.44 . . . no
C215 C216 C217 112.2(8) . . . no
C115 C116 H113 109.72 . . . no
C117 C116 H112 109.65 . . . no
C117 C116 H113 109.71 . . . no
H112 C116 H113 108.18 . . . no
C115 C116 H112 109.59 . . . no
C116 C117 H114 109.26 . . . no
C116 C117 H116 109.31 . . . no
H114 C117 H115 109.61 . . . no
H114 C117 H116 109.39 . . . no
H115 C117 H116 109.73 . . . no
C116 C117 H115 109.53 . . . no
H117 C118 H118 108.03 . . . no
C111 C118 H118 109.60 . . . no
C119 C118 H118 109.45 . . . no
C111 C118 H117 109.51 . . . no
C211 C218 C219 114.2(8) . . . no
C119 C118 H117 109.47 . . . no
C220 C219 C224 118.4(7) . . . no
C218 C219 C224 121.2(9) . . . no
C218 C219 C220 120.4(9) . . . no
C219 C220 C221 121.3(9) . . . no
O203 C220 C219 120.0(6) . . . yes
O203 C220 C221 118.8(9) . . . yes
C222 C221 C228 121.4(8) . . . no
C220 C221 C228 119.9(9) . . . no
C220 C221 C222 118.0(9) . . . no
C123 C122 H119 118.73 . . . no
C121 C122 H119 118.85 . . . no
C221 C222 C223 121.4(8) . . . no
C124 C123 H120 120.06 . . . no
C222 C223 C224 119.9(9) . . . no
C122 C123 H120 120.15 . . . no
C123 C124 H121 119.72 . . . no
C219 C224 C223 120.8(9) . . . no
C119 C124 H121 119.53 . . . no
C126 C125 H123 109.61 . . . no
C126 C125 H122 109.52 . . . no
O203 C225 C226 108.4(10) . . . yes
O103 C125 H123 109.73 . . . no
H122 C125 H123 108.32 . . . no
O103 C125 H122 109.71 . . . no
H124 C126 H125 108.58 . . . no
C225 C226 C227 109.3(10) . . . no
C125 C126 H124 110.47 . . . no
C127 C126 H124 110.39 . . . no
C127 C126 H125 110.27 . . . no
C125 C126 H125 110.26 . . . no
H127 C127 H128 109.73 . . . no
C126 C127 H126 109.31 . . . no
C126 C127 H128 109.51 . . . no
H126 C127 H127 109.45 . . . no
C126 C127 H127 109.52 . . . no
H126 C127 H128 109.31 . . . no
C121 C128 H130 109.40 . . . no
C221 C228 C229 108.2(6) . . . no
C129 C128 H129 109.42 . . . no
H129 C128 H130 108.06 . . . no
C129 C128 H130 109.39 . . . no
C121 C128 H129 109.48 . . . no
C228 C229 C234 119.4(8) . . . no
C230 C229 C234 116.4(8) . . . no
C228 C229 C230 124.0(6) . . . no
O204 C230 C231 119.0(7) . . . yes
C229 C230 C231 122.8(6) . . . no
O204 C230 C229 118.2(7) . . . yes
C232 C231 C238 120.2(7) . . . no
C230 C231 C232 117.1(8) . . . no
C230 C231 C238 122.5(6) . . . no
C131 C132 H131 119.93 . . . no
C231 C232 C233 121.3(7) . . . no
C133 C132 H131 120.13 . . . no
C232 C233 C249 121.7(7) . . . no
C234 C233 C249 119.0(8) . . . no
C232 C233 C234 119.1(7) . . . no
C129 C134 H132 118.74 . . . no
C229 C234 C233 123.0(9) . . . no
C133 C134 H132 118.57 . . . no
C136 C135 H133 106.58 . . . no
O104 C135 H133 106.56 . . . no
O104 C135 H134 106.68 . . . no
O104 C135 H333 110.32 . . . no
O104 C135 H334 110.27 . . . no
H133 C135 H134 106.43 . . . no
C336 C135 H333 110.28 . . . no
C136 C135 H134 106.63 . . . no
H333 C135 H334 108.50 . . . no
O204 C235 C236 108.5(7) . . . yes
C336 C135 H334 110.29 . . . no
C137 C136 H135 109.42 . . . no
C135 C136 H135 109.43 . . . no
C135 C136 H136 109.46 . . . no
C137 C136 H136 109.64 . . . no
H135 C136 H136 107.85 . . . no
C235 C236 C237 111.8(8) . . . no
C136 C137 H138 109.45 . . . no
C136 C137 H139 109.42 . . . no
H137 C137 H138 109.68 . . . no
H137 C137 H139 109.40 . . . no
H138 C137 H139 109.44 . . . no
C136 C137 H137 109.45 . . . no
C131 C138 H140 109.35 . . . no
C139 C138 H140 109.19 . . . no
C139 C138 H141 109.47 . . . no
H140 C138 H141 107.89 . . . no
C131 C138 H141 109.27 . . . no
C231 C238 C239 111.8(7) . . . no
C238 C239 C244 121.6(7) . . . no
C240 C239 C244 118.0(7) . . . no
C238 C239 C240 120.2(7) . . . no
O205 C240 C241 119.9(8) . . . yes
C239 C240 C241 121.5(8) . . . no
O205 C240 C239 118.5(7) . . . yes
C242 C241 C248 120.6(8) . . . no
C240 C241 C248 120.8(8) . . . no
C240 C241 C242 118.2(8) . . . no
C141 C142 H142 119.01 . . . no
C241 C242 C243 120.7(8) . . . no
C143 C142 H142 119.07 . . . no
C144 C143 H143 120.12 . . . no
C242 C243 C244 120.2(9) . . . no
C142 C143 H143 119.99 . . . no
C239 C244 C243 121.3(9) . . . no
C143 C144 H144 119.08 . . . no
C139 C144 H144 119.18 . . . no
C146 C145 H145 109.80 . . . no
H145 C145 H146 108.36 . . . no
O205 C245 C246 111.3(15) . . . yes
O105 C145 H145 109.82 . . . no
O105 C145 H146 109.82 . . . no
C146 C145 H146 109.79 . . . no
C245 C246 C247 110.2(15) . . . no
H147 C146 H148 108.30 . . . no
C145 C146 H147 109.69 . . . no
C147 C146 H148 109.72 . . . no
C145 C146 H148 109.46 . . . no
C147 C146 H147 109.71 . . . no
H149 C147 H151 109.32 . . . no
C146 C147 H150 109.58 . . . no
C146 C147 H151 109.56 . . . no
H149 C147 H150 109.57 . . . no
C146 C147 H149 109.52 . . . no
H150 C147 H151 109.29 . . . no
C109 C148 H152 109.40 . . . no
C209 C248 C241 109.6(7) . . . no
C141 C148 H152 109.56 . . . no
C141 C148 H153 109.52 . . . no
C109 C148 H153 109.46 . . . no
H152 C148 H153 108.01 . . . no
N102 C149 H155 110.23 . . . no
C133 C149 H154 110.40 . . . no
H154 C149 H155 108.58 . . . no
C133 C149 H155 110.42 . . . no
N102 C149 H154 110.37 . . . no
N202 C249 C233 107.9(6) . . . yes
C151 C150 H156 116.67 . . . no
N202 C250 C251 128.1(8) . . . yes
N102 C150 H156 116.51 . . . no
C250 C251 C252 114.9(8) . . . no
C250 C251 C256 126.8(9) . . . no
C252 C251 C256 118.2(9) . . . no
C151 C152 H157 119.23 . . . no
C153 C152 H157 119.07 . . . no
C251 C252 C253 121.3(9) . . . no
C152 C153 H158 119.79 . . . no
C252 C253 C254 119.1(11) . . . no
C154 C153 H158 119.76 . . . no
C155 C154 H159 120.06 . . . no
C253 C254 C255 120.8(12) . . . no
C153 C154 H159 120.46 . . . no
C254 C255 C256 122.2(9) . . . no
C156 C155 H160 118.81 . . . no
C154 C155 H160 118.82 . . . no
C251 C256 C255 118.3(9) . . . no
O206 C256 C251 123.2(10) . . . yes
O206 C256 C255 118.4(7) . . . yes
C203 C202 H201 118.96 . . . no
C201 C202 H201 118.81 . . . no
C202 C203 H202 119.10 . . . no
C204 C203 H202 119.13 . . . no
C205 C204 H203 120.94 . . . no
C203 C204 H203 120.62 . . . no
C206 C205 H204 119.60 . . . no
C204 C205 H204 119.61 . . . no
N201 C207 H205 115.41 . . . no
C206 C207 H205 115.60 . . . no
N201 C208 H207 110.21 . . . no
H206 C208 H207 108.66 . . . no
C213 C208 H206 110.11 . . . no
N201 C208 H206 110.11 . . . no
C213 C208 H207 110.11 . . . no
C213 C212 H208 118.94 . . . no
C211 C212 H208 119.15 . . . no
C213 C214 H209 118.87 . . . no
C209 C214 H209 119.23 . . . no
C216 C215 H211 109.95 . . . no
O202 C215 H210 109.62 . . . no
H210 C215 H211 108.41 . . . no
O202 C215 H211 109.77 . . . no
C216 C215 H210 109.80 . . . no
H212 C216 H213 107.76 . . . no
C217 C216 H213 109.22 . . . no
C215 C216 H212 109.12 . . . no
C215 C216 H213 109.22 . . . no
C217 C216 H212 109.23 . . . no
C216 C217 H214 109.59 . . . no
C216 C217 H216 109.50 . . . no
H214 C217 H215 109.51 . . . no
C216 C217 H215 109.42 . . . no
H215 C217 H216 109.26 . . . no
H214 C217 H216 109.55 . . . no
C211 C218 H218 108.64 . . . no
C219 C218 H218 108.58 . . . no
H217 C218 H218 107.81 . . . no
C211 C218 H217 108.77 . . . no
C219 C218 H217 108.70 . . . no
C221 C222 H219 119.38 . . . no
C223 C222 H219 119.20 . . . no
C222 C223 H220 120.02 . . . no
C224 C223 H220 120.03 . . . no
C223 C224 H221 119.66 . . . no
C219 C224 H221 119.54 . . . no
O203 C225 H223 110.04 . . . no
O203 C225 H222 110.03 . . . no
H222 C225 H223 108.38 . . . no
C226 C225 H223 110.02 . . . no
C226 C225 H222 109.98 . . . no
C227 C226 H224 109.90 . . . no
C227 C226 H225 109.86 . . . no
C225 C226 H224 109.80 . . . no
C225 C226 H225 109.73 . . . no
H224 C226 H225 108.19 . . . no
C226 C227 H226 109.55 . . . no
H226 C227 H228 109.54 . . . no
H227 C227 H228 109.39 . . . no
H226 C227 H227 109.36 . . . no
C226 C227 H227 109.57 . . . no
C226 C227 H228 109.42 . . . no
H229 C228 H230 108.51 . . . no
C221 C228 H230 110.07 . . . no
C221 C228 H229 110.03 . . . no
C229 C228 H230 109.90 . . . no
C229 C228 H229 110.11 . . . no
C233 C232 H231 119.30 . . . no
C231 C232 H231 119.41 . . . no
C233 C234 H232 118.57 . . . no
C229 C234 H232 118.40 . . . no
C236 C235 H234 109.94 . . . no
C236 C235 H233 109.92 . . . no
O204 C235 H233 110.02 . . . no
O204 C235 H234 110.06 . . . no
H233 C235 H234 108.38 . . . no
C237 C236 H235 109.31 . . . no
C237 C236 H236 109.24 . . . no
C235 C236 H235 109.25 . . . no
C135 C336 C337 111(3) . . . no
H235 C236 H236 107.99 . . . no
C235 C236 H236 109.20 . . . no
H238 C237 H239 109.43 . . . no
H237 C237 H239 109.64 . . . no
C236 C237 H238 109.43 . . . no
C236 C237 H239 109.54 . . . no
C236 C237 H237 109.43 . . . no
H237 C237 H238 109.35 . . . no
H240 C238 H241 108.07 . . . no
C231 C238 H240 109.20 . . . no
C239 C238 H240 109.35 . . . no
C239 C238 H241 109.14 . . . no
C231 C238 H241 109.19 . . . no
C243 C242 H242 119.68 . . . no
C241 C242 H242 119.63 . . . no
C244 C243 H243 119.91 . . . no
C242 C243 H243 119.93 . . . no
C239 C244 H244 119.36 . . . no
C243 C244 H244 119.32 . . . no
H245 C245 H246 108.01 . . . no
O205 C245 H246 109.33 . . . no
C246 C245 H245 109.31 . . . no
O205 C245 H245 109.48 . . . no
C246 C245 H246 109.30 . . . no
C245 C246 H248 109.63 . . . no
C247 C246 H247 109.70 . . . no
H247 C246 H248 108.02 . . . no
C247 C246 H248 109.61 . . . no
C245 C246 H247 109.62 . . . no
C246 C247 H251 109.36 . . . no
C246 C247 H250 109.42 . . . no
C246 C247 H249 109.47 . . . no
H250 C247 H251 109.52 . . . no
H249 C247 H250 109.56 . . . no
H249 C247 H251 109.48 . . . no
C241 C248 H252 109.63 . . . no
C209 C248 H252 109.72 . . . no
C209 C248 H253 109.91 . . . no
C241 C248 H253 109.76 . . . no
H252 C248 H253 108.20 . . . no
N202 C249 H254 109.92 . . . no
H254 C249 H255 108.58 . . . no
C233 C249 H255 110.20 . . . no
N202 C249 H255 110.22 . . . no
C233 C249 H254 110.06 . . . no
N202 C250 H256 116.02 . . . no
C251 C250 H256 115.92 . . . no
C251 C252 H257 119.51 . . . no
C253 C252 H257 119.22 . . . no
C252 C253 H258 120.41 . . . no
C254 C253 H258 120.51 . . . no
C253 C254 H259 119.67 . . . no
C255 C254 H259 119.52 . . . no
C256 C255 H260 118.85 . . . no
C254 C255 H260 118.90 . . . no
O102 C415 C416 116.5(15) . . . yes
C415 C416 C417 109.3(17) . . . no
C135 C336 H335 109.34 . . . no
C135 C336 H336 109.58 . . . no
C337 C336 H335 109.34 . . . no
C337 C336 H336 109.39 . . . no
H335 C336 H336 108.03 . . . no
C336 C337 H337 109.35 . . . no
C336 C337 H338 109.40 . . . no
C336 C337 H339 109.51 . . . no
H337 C337 H338 109.35 . . . no
H337 C337 H339 109.47 . . . no
H338 C337 H339 109.75 . . . no
C416 C415 H411 108.10 . . . no
H410 C415 H411 107.37 . . . no
O102 C415 H411 108.26 . . . no
C416 C415 H410 108.10 . . . no
O102 C415 H410 108.20 . . . no
C415 C416 H412 109.84 . . . no
C415 C416 H413 109.78 . . . no
H412 C416 H413 108.20 . . . no
C417 C416 H412 109.96 . . . no
C417 C416 H413 109.79 . . . no
C416 C417 H416 109.64 . . . no
H414 C417 H415 109.47 . . . no
H414 C417 H416 109.43 . . . no
H415 C417 H416 109.36 . . . no
C416 C417 H414 109.48 . . . no
C416 C417 H415 109.44 . . . no

loop_
_geom_bond_atom_site_label_1
_geom_bond_atom_site_label_2
_geom_bond_distance
_geom_bond_site_symmetry_1
_geom_bond_site_symmetry_2
_geom_bond_publ_flag
Re1 O8 1.919(4) . . yes
Re1 O101 2.048(5) . . yes
Re1 O106 2.056(5) . . yes
Re1 O107 1.695(4) . . yes
Re1 N101 2.087(9) . . yes
Re1 N102 2.105(9) . . yes
Re2 O8 1.926(4) . . yes
Re2 O201 2.048(7) . . yes
Re2 O206 2.051(7) . . yes
Re2 O207 1.703(4) . . yes
Re2 N201 2.091(6) . . yes
Re2 N202 2.112(7) . . yes
O101 C101 1.334(11) . . yes
O102 C110 1.398(8) . . yes
O102 C415 1.44(2) . . yes
O102 C115 1.47(4) . . yes
O103 C120 1.389(9) . . yes
O103 C125 1.461(12) . . yes
O104 C130 1.386(9) . . yes
O104 C135 1.418(15) . . yes
O105 C140 1.387(9) . . yes
O105 C145 1.439(8) . . yes
O106 C156 1.329(11) . . yes
O201 C201 1.336(10) . . yes
O202 C210 1.406(8) . . yes
O202 C215 1.439(10) . . yes
O203 C220 1.377(11) . . yes
O203 C225 1.455(11) . . yes
O204 C230 1.407(8) . . yes
O204 C235 1.431(10) . . yes
O205 C240 1.384(10) . . yes
O205 C245 1.481(17) . . yes
O206 C256 1.334(11) . . yes
N101 C107 1.277(13) . . yes
N101 C108 1.504(10) . . yes
N102 C149 1.495(10) . . yes
N102 C150 1.294(13) . . yes
N201 C207 1.297(13) . . yes
N201 C208 1.503(11) . . yes
N202 C249 1.516(12) . . yes
N202 C250 1.286(15) . . yes
C101 C102 1.398(11) . . no
C101 C106 1.418(13) . . no
C102 C103 1.341(17) . . no
C103 C104 1.36(2) . . no
C104 C105 1.371(17) . . no
C105 C106 1.415(16) . . no
C106 C107 1.439(12) . . no
C108 C113 1.526(9) . . no
C109 C110 1.388(10) . . no
C109 C114 1.387(9) . . no
C109 C148 1.519(10) . . no
C110 C111 1.408(11) . . no
C111 C112 1.404(9) . . no
C111 C118 1.514(11) . . no
C112 C113 1.373(11) . . no
C113 C114 1.378(10) . . no
C115 C116 1.44(4) . . no
C116 C117 1.46(6) . . no
C118 C119 1.511(14) . . no
C119 C124 1.403(13) . . no
C119 C120 1.398(10) . . no
C120 C121 1.391(13) . . no
C121 C122 1.398(12) . . no
C121 C128 1.494(12) . . no
C122 C123 1.364(12) . . no
C123 C124 1.382(17) . . no
C125 C126 1.384(19) . . no
C126 C127 1.644(18) . . no
C128 C129 1.515(12) . . no
C129 C130 1.409(11) . . no
C129 C134 1.393(10) . . no
C130 C131 1.381(12) . . no
C131 C138 1.520(12) . . no
C131 C132 1.414(10) . . no
C132 C133 1.388(11) . . no
C133 C149 1.525(10) . . no
C133 C134 1.372(10) . . no
C135 C336 1.44(4) . . no
C135 C136 1.43(3) . . no
C136 C137 1.45(5) . . no
C138 C139 1.511(13) . . no
C139 C140 1.409(11) . . no
C139 C144 1.396(11) . . no
C140 C141 1.390(12) . . no
C141 C142 1.393(11) . . no
C141 C148 1.514(11) . . no
C142 C143 1.370(13) . . no
C143 C144 1.364(12) . . no
C145 C146 1.496(13) . . no
C146 C147 1.540(12) . . no
C150 C151 1.449(12) . . no
C151 C152 1.397(15) . . no
C151 C156 1.405(13) . . no
C152 C153 1.372(14) . . no
C153 C154 1.35(2) . . no
C154 C155 1.364(19) . . no
C155 C156 1.395(11) . . no
C201 C206 1.402(12) . . no
C201 C202 1.374(16) . . no
C202 C203 1.350(17) . . no
C102 H101 0.9503 . . no
C203 C204 1.369(16) . . no
C103 H102 0.9507 . . no
C204 C205 1.374(19) . . no
C104 H103 0.9521 . . no
C105 H104 0.9518 . . no
C205 C206 1.432(14) . . no
C206 C207 1.422(15) . . no
C107 H105 0.9508 . . no
C108 H107 0.9919 . . no
C208 C213 1.512(9) . . no
C108 H106 0.9906 . . no
C209 C210 1.376(12) . . no
C209 C214 1.391(9) . . no
C209 C248 1.518(15) . . no
C210 C211 1.396(12) . . no
C211 C218 1.518(14) . . no
C211 C212 1.400(9) . . no
C112 H108 0.9514 . . no
C212 C213 1.376(11) . . no
C213 C214 1.377(12) . . no
C114 H109 0.9501 . . no
C115 H111 0.9895 . . no
C115 H110 0.9890 . . no
C215 C216 1.498(11) . . no
C116 H113 0.9888 . . no
C116 H112 0.9908 . . no
C216 C217 1.531(15) . . no
C117 H115 0.9799 . . no
C117 H116 0.9812 . . no
C117 H114 0.9800 . . no
C118 H117 0.9900 . . no
C118 H118 0.9909 . . no
C218 C219 1.516(10) . . no
C219 C220 1.400(14) . . no
C219 C224 1.392(14) . . no
C220 C221 1.397(12) . . no
C221 C222 1.386(14) . . no
C221 C228 1.512(16) . . no
C222 C223 1.379(14) . . no
C122 H119 0.9508 . . no
C223 C224 1.373(13) . . no
C123 H120 0.9495 . . no
C124 H121 0.9506 . . no
C125 H122 0.9877 . . no
C225 C226 1.453(16) . . no
C125 H123 0.9885 . . no
C226 C227 1.568(13) . . no
C126 H124 0.9884 . . no
C126 H125 0.9892 . . no
C127 H127 0.9783 . . no
C127 H128 0.9800 . . no
C127 H126 0.9828 . . no
C128 H130 0.9904 . . no
C128 H129 0.9924 . . no
C228 C229 1.511(14) . . no
C229 C234 1.389(9) . . no
C229 C230 1.404(12) . . no
C230 C231 1.409(11) . . no
C231 C232 1.406(9) . . no
C231 C238 1.514(13) . . no
C132 H131 0.9508 . . no
C232 C233 1.387(12) . . no
C233 C249 1.517(9) . . no
C233 C234 1.380(13) . . no
C134 H132 0.9498 . . no
C235 C236 1.508(10) . . no
C135 H334 0.9911 . . no
C135 H133 0.9894 . . no
C135 H333 0.9904 . . no
C135 H134 0.9890 . . no
C136 H135 0.9914 . . no
C136 H136 0.9914 . . no
C236 C237 1.516(13) . . no
C137 H138 0.9796 . . no
C137 H137 0.9778 . . no
C137 H139 0.9802 . . no
C138 H140 0.9921 . . no
C238 C239 1.526(11) . . no
C138 H141 0.9905 . . no
C239 C244 1.390(12) . . no
C239 C240 1.408(12) . . no
C240 C241 1.402(12) . . no
C241 C248 1.518(15) . . no
C241 C242 1.387(14) . . no
C242 C243 1.398(16) . . no
C142 H142 0.9523 . . no
C143 H143 0.9516 . . no
C243 C244 1.369(13) . . no
C144 H144 0.9513 . . no
C245 C246 1.23(3) . . no
C145 H145 0.9901 . . no
C145 H146 0.9893 . . no
C246 C247 1.66(2) . . no
C146 H147 0.9898 . . no
C146 H148 0.9920 . . no
C147 H150 0.9797 . . no
C147 H151 0.9803 . . no
C147 H149 0.9801 . . no
C148 H152 0.9917 . . no
C148 H153 0.9912 . . no
C149 H155 0.9893 . . no
C149 H154 0.9883 . . no
C250 C251 1.427(15) . . no
C150 H156 0.9486 . . no
C251 C256 1.412(12) . . no
C251 C252 1.408(14) . . no
C252 C253 1.382(18) . . no
C152 H157 0.9534 . . no
C253 C254 1.369(16) . . no
C153 H158 0.9519 . . no
C154 H159 0.9511 . . no
C254 C255 1.355(17) . . no
C255 C256 1.383(18) . . no
C155 H160 0.9491 . . no
C202 H201 0.9501 . . no
C203 H202 0.9504 . . no
C204 H203 0.9488 . . no
C205 H204 0.9508 . . no
C207 H205 0.9504 . . no
C208 H206 0.9901 . . no
C208 H207 0.9892 . . no
C212 H208 0.9479 . . no
C214 H209 0.9482 . . no
C215 H210 0.9896 . . no
C215 H211 0.9898 . . no
C216 H212 0.9903 . . no
C216 H213 0.9896 . . no
C217 H216 0.9797 . . no
C217 H215 0.9808 . . no
C217 H214 0.9790 . . no
C218 H218 0.9902 . . no
C218 H217 0.9893 . . no
C222 H219 0.9502 . . no
C223 H220 0.9492 . . no
C224 H221 0.9521 . . no
C225 H223 0.9895 . . no
C225 H222 0.9913 . . no
C226 H225 0.9897 . . no
C226 H224 0.9913 . . no
C227 H226 0.9786 . . no
C227 H228 0.9784 . . no
C227 H227 0.9786 . . no
C228 H230 0.9896 . . no
C228 H229 0.9891 . . no
C232 H231 0.9506 . . no
C234 H232 0.9525 . . no
C235 H234 0.9904 . . no
C235 H233 0.9906 . . no
C336 C337 1.41(4) . . no
C236 H236 0.9918 . . no
C236 H235 0.9913 . . no
C237 H238 0.9814 . . no
C237 H237 0.9814 . . no
C237 H239 0.9793 . . no
C238 H241 0.9919 . . no
C238 H240 0.9885 . . no
C242 H242 0.9483 . . no
C243 H243 0.9478 . . no
C244 H244 0.9475 . . no
C245 H246 0.9906 . . no
C245 H245 0.9899 . . no
C246 H247 0.9905 . . no
C246 H248 0.9913 . . no
C247 H249 0.9814 . . no
C247 H250 0.9788 . . no
C247 H251 0.9803 . . no
C248 H253 0.9896 . . no
C248 H252 0.9907 . . no
C249 H254 0.9914 . . no
C249 H255 0.9864 . . no
C250 H256 0.9499 . . no
C252 H257 0.9512 . . no
C253 H258 0.9498 . . no
C254 H259 0.9508 . . no
C255 H260 0.9500 . . no
C415 C416 1.43(4) . . no
C416 C417 1.47(3) . . no
C336 H336 0.9890 . . no
C336 H335 0.9911 . . no
C337 H338 0.9776 . . no
C337 H339 0.9782 . . no
C337 H337 0.9799 . . no
C415 H410 0.9892 . . no
C415 H411 0.9903 . . no
C416 H413 0.9910 . . no
C416 H412 0.9895 . . no
C417 H415 0.9811 . . no
C417 H416 0.9786 . . no
C417 H414 0.9798 . . no

loop_
_geom_hbond_atom_site_label_D
_geom_hbond_atom_site_label_H
_geom_hbond_atom_site_label_A
_geom_hbond_distance_DH
_geom_hbond_distance_HA
_geom_hbond_distance_DA
_geom_hbond_angle_DHA
_geom_hbond_site_symmetry_A
_geom_hbond_publ_flag
C108 H106 O106 0.9906 2.3650 2.959(12) 117.74 . yes
C118 H117 O102 0.9900 2.4702 2.912(10) 106.63 . yes
C128 H130 O104 0.9904 2.4267 2.883(12) 107.46 . yes
C138 H140 O104 0.9921 2.4797 2.915(12) 106.06 . yes
C146 H147 O104 0.9898 2.5271 3.328(14) 137.82 . yes
C148 H153 O102 0.9912 2.4383 2.896(9) 107.56 . yes
C149 H154 O101 0.9883 2.3446 2.914(12) 115.83 . yes
C208 H207 O206 0.9892 2.3907 2.946(9) 114.85 . yes
C218 H218 O202 0.9902 2.4273 2.890(13) 107.93 . yes
C228 H230 O204 0.9896 2.4797 2.921(13) 106.62 . yes
C238 H240 O204 0.9885 2.4468 2.912(11) 108.29 . yes
C248 H252 O202 0.9907 2.4566 2.905(13) 106.99 . yes
C249 H255 O201 0.9864 2.3362 2.928(8) 117.72 . yes
